data_4308838
loop_
_publ_author_name
'Nathan D. Jones'
'Patric Meessen'
'Udo Losehand'
'Brian O. Patrick'
'Brian R. James'

_publ_section_title
;
Platinum(II) and Palladium(II) Complexes of Bisphosphine Ligands
Bearing o-N,N-Dimethylanilinyl Substituents: A Hint of Catalytic Olefin
Hydration
;
_journal_name_full 'Inorganic Chemistry'
_journal_page_first 3290
_journal_page_last 3298
_journal_paper_doi 10.1021/ic048639h
_journal_volume 44
_journal_year 2005
_chemical_formula_sum 'C38 H52.92 Cl4 N4 O1.46 P2 Pt'
_chemical_formula_weight 987.99
_space_group_IT_number 2
_symmetry_cell_setting triclinic
_symmetry_Int_Tables_number 2
_symmetry_space_group_name_Hall '-P 1'
_symmetry_space_group_name_H-M 'P -1'
_audit_creation_date 1998-04-17
_audit_creation_method 'by teXsan v1.8'
_cell_angle_alpha 71.471(4)
_cell_angle_beta 78.1136(14)
_cell_angle_gamma 79.2564(13)
_cell_formula_units_Z 2
_cell_length_a 10.6530(8)
_cell_length_b 14.115(2)
_cell_length_c 14.998(2)
_cell_measurement_reflns_used 12642
_cell_measurement_temperature 180.2
_cell_measurement_theta_max 30.0
_cell_measurement_theta_min 2.0
_cell_volume 2074.6(4)
_computing_cell_refinement 'MSC/AFC Diffractometer Control'
_computing_data_collection 'MSC/AFC Diffractometer Control'
_computing_data_reduction 'teXsan (MSC, 1992-1997)'
_computing_publication_material 'teXsan (MSC, 1992-1997)'
_computing_structure_refinement 'teXsan (MSC, 1992-1997)'
_computing_structure_solution
;
'DIRDIF92 PATTY (Beurskens, 1992)
;
_diffrn_ambient_temperature 180.2
_diffrn_detector_area_resol_mean 11.76
_diffrn_measurement_device_type 'Rigaku/ADSC CCD'
_diffrn_orient_matrix_UB_11 0.00000
_diffrn_orient_matrix_UB_12 0.00000
_diffrn_orient_matrix_UB_13 0.00000
_diffrn_orient_matrix_UB_21 0.00000
_diffrn_orient_matrix_UB_22 0.00000
_diffrn_orient_matrix_UB_23 0.00000
_diffrn_orient_matrix_UB_31 0.00000
_diffrn_orient_matrix_UB_32 0.00000
_diffrn_orient_matrix_UB_33 0.00000
_diffrn_radiation_detector 'area detector'
_diffrn_radiation_monochromator graphite
_diffrn_radiation_source 'X-ray tube'
_diffrn_radiation_type 'Mo K\a'
_diffrn_radiation_wavelength 0.7107
_diffrn_reflns_av_R_equivalents 0.04635
_diffrn_reflns_av_sigmaI/netI 0.070
_diffrn_reflns_limit_h_max 14
_diffrn_reflns_limit_h_min -12
_diffrn_reflns_limit_k_max 15
_diffrn_reflns_limit_k_min -19
_diffrn_reflns_limit_l_max 17
_diffrn_reflns_limit_l_min -19
_diffrn_reflns_number 19383
_diffrn_reflns_reduction_process 'Lp corrections applied'
_diffrn_reflns_theta_max 30.02
_diffrn_reflns_theta_min 2.26
_diffrn_standards_decay_% 0.00
_diffrn_standards_interval_count 0
_diffrn_standards_number 0
_exptl_absorpt_coefficient_mu 3.739
_exptl_absorpt_correction_T_max 1.000
_exptl_absorpt_correction_T_min 0.642
_exptl_absorpt_correction_type multi-scan
_exptl_crystal_colour colorless
_exptl_crystal_density_diffrn 1.582
_exptl_crystal_density_meas ?
_exptl_crystal_description irregular
_exptl_crystal_F_000 993.20
_exptl_crystal_size_max 0.25
_exptl_crystal_size_mid 0.20
_exptl_crystal_size_min 0.15
_refine_diff_density_max 2.21
_refine_diff_density_min -2.22
_refine_ls_extinction_method none
_refine_ls_goodness_of_fit_all 1.053
_refine_ls_goodness_of_fit_ref 1.053
_refine_ls_hydrogen_treatment mixed
_refine_ls_matrix_type full
_refine_ls_number_constraints 10
_refine_ls_number_parameters 499
_refine_ls_number_reflns 9355
_refine_ls_number_restraints 0
_refine_ls_R_factor_all 0.0654
_refine_ls_R_factor_gt 0.032
_refine_ls_shift/su_max 0.0010
_refine_ls_shift/su_mean 0.0000
_refine_ls_structure_factor_coef Fsqd
_refine_ls_weighting_details 'w = 1/[\s^2^(Fo)]'
_refine_ls_weighting_scheme sigma
_refine_ls_wR_factor_all 0.0542
_refine_ls_wR_factor_ref 0.0542
_reflns_number_gt 6381
_reflns_number_total 9355
_reflns_threshold_expression I>3.00\s(I)
_cod_data_source_file ic048639hsi20040928_020721.cif
_cod_data_source_block bj252
_cod_original_cell_volume 2074.5(4)
_cod_original_sg_symbol_H-M 'P -1 '
_cod_original_formula_sum 'C38 H52.92 Cl4 N4 O1.46 P2 Pt '
_cod_database_code 4308838

loop_
_symmetry_equiv_pos_as_xyz
'   +x,   +y,   +z'
'   -x,   -y,   -z'

loop_
_atom_site_label
_atom_site_fract_x
_atom_site_fract_y
_atom_site_fract_z
_atom_site_U_iso_or_equiv
_atom_site_occupancy
_atom_site_refinement_flags
_atom_site_adp_type
_atom_site_calc_flag
_atom_site_calc_attached_atom
Pt(1) 0.01647(2) 0.213015(15) 0.238594(15) 0.01780(4) 1.000 . Uani d ?
Cl(1) -0.14582(10) 0.16678(10) 0.18020(10) 0.0332(4) 1.000 . Uani d ?
Cl(2) 0.5829(5) 0.6190(6) 0.3275(3) 0.0384(11) 0.56(3) . Uani d ?
Cl(2a) 0.536(3) 0.584(2) 0.3111(11) 0.104(4) 0.436 . Uani d ?
Cl(3a) 0.1780(9) 0.7424(4) 0.1039(4) 0.102(2) 0.478 . Uani d ?
Cl(3) 0.2637(5) 0.7474(3) 0.1054(3) 0.0556(13) 0.522(10) . Uani d ?
Cl(4) 0.2546(6) 0.5789(6) 0.0388(5) 0.069(2) 0.522 . Uani d ?
Cl(4a) 0.3152(13) 0.5552(7) 0.0695(8) 0.132(4) 0.478 . Uani d ?
P(1) 0.16315(10) 0.25664(9) 0.29679(9) 0.0178(3) 1.000 . Uani d ?
P(2) 0.17861(9) 0.11327(8) 0.17547(8) 0.0170(3) 1.000 . Uani d ?
O(1) 0.6648(3) 0.4399(3) 0.5090(3) 0.0505(12) 1.000 . Uani d ?
O(2) 0.4694(8) 0.5155(8) 0.2134(9) 0.094(5) 0.459(10) . Uani d ?
N(1) -0.1134(3) 0.3280(3) 0.2935(3) 0.0270(11) 1.000 . Uani d ?
N(2) 0.3199(3) 0.2837(3) 0.4391(3) 0.0358(13) 1.000 . Uani d ?
N(3) 0.2073(3) 0.2994(3) 0.0023(3) 0.0290(11) 1.000 . Uani d ?
N(4) 0.4069(3) -0.0626(3) 0.2056(3) 0.0282(12) 1.000 . Uani d ?
C(1) 0.3053(3) 0.2572(3) 0.2052(3) 0.0204(12) 1.000 . Uani d ?
C(2) 0.3288(3) 0.1509(3) 0.1897(3) 0.0184(12) 1.000 . Uani d ?
C(3) 0.4530(4) 0.1581(4) 0.1142(3) 0.0280(14) 1.000 . Uani d ?
C(4) 0.5202(4) 0.2418(4) 0.1246(4) 0.042(2) 1.000 . Uani d ?
C(5) 0.4419(4) 0.2717(4) 0.2138(4) 0.0322(15) 1.000 . Uani d ?
C(6) 0.0956(4) 0.3806(3) 0.3018(3) 0.0231(13) 1.000 . Uani d ?
C(7) -0.0389(4) 0.4040(4) 0.2992(3) 0.0285(14) 1.000 . Uani d ?
C(8) -0.0994(5) 0.5005(4) 0.3039(4) 0.041(2) 1.000 . Uani d ?
C(9) -0.0278(6) 0.5698(4) 0.3085(4) 0.049(2) 1.000 . Uani d ?
C(10) 0.1058(5) 0.5483(4) 0.3063(5) 0.052(2) 1.000 . Uani d ?
C(11) 0.1648(4) 0.4534(4) 0.3033(4) 0.037(2) 1.000 . Uani d ?
C(12) -0.1766(4) 0.2782(4) 0.3915(4) 0.0365(15) 1.000 . Uani d ?
C(13) -0.2143(4) 0.3793(4) 0.2315(4) 0.040(2) 1.000 . Uani d ?
C(14) 0.2015(3) 0.1676(3) 0.4081(3) 0.0188(12) 1.000 . Uani d ?
C(15) 0.2856(4) 0.1830(4) 0.4616(4) 0.0323(15) 1.000 . Uani d ?
C(16) 0.3290(5) 0.1026(5) 0.5354(4) 0.051(2) 1.000 . Uani d ?
C(17) 0.2868(5) 0.0116(4) 0.5599(4) 0.053(2) 1.000 . Uani d ?
C(18) 0.1973(5) -0.0042(4) 0.5111(4) 0.041(2) 1.000 . Uani d ?
C(19) 0.1576(4) 0.0751(3) 0.4349(3) 0.0247(13) 1.000 . Uani d ?
C(20) 0.4579(5) 0.2871(5) 0.4448(5) 0.057(2) 1.000 . Uani d ?
C(21) 0.2344(5) 0.3377(5) 0.5005(5) 0.056(2) 1.000 . Uani d ?
C(22) 0.1773(3) 0.1206(3) 0.0523(3) 0.0190(12) 1.000 . Uani d ?
C(23) 0.1922(4) 0.2120(3) -0.0215(3) 0.0261(13) 1.000 . Uani d ?
C(24) 0.1904(4) 0.2129(4) -0.1142(4) 0.0330(15) 1.000 . Uani d ?
C(25) 0.1705(4) 0.1282(4) -0.1336(4) 0.037(2) 1.000 . Uani d ?
C(26) 0.1534(4) 0.0386(4) -0.0622(4) 0.033(2) 1.000 . Uani d ?
C(27) 0.1581(4) 0.0356(3) 0.0299(3) 0.0267(14) 1.000 . Uani d ?
C(28) 0.3058(5) 0.3559(4) -0.0636(4) 0.040(2) 1.000 . Uani d ?
C(29) 0.0839(5) 0.3691(4) 0.0061(4) 0.051(2) 1.000 . Uani d ?
C(30) 0.1749(4) -0.0196(3) 0.2428(3) 0.0178(12) 1.000 . Uani d ?
C(31) 0.2840(4) -0.0923(3) 0.2549(3) 0.0226(13) 1.000 . Uani d ?
C(32) 0.2709(5) -0.1894(4) 0.3123(4) 0.0329(15) 1.000 . Uani d ?
C(33) 0.1523(5) -0.2167(4) 0.3599(4) 0.038(2) 1.000 . Uani d ?
C(34) 0.0432(4) -0.1476(4) 0.3467(4) 0.0345(15) 1.000 . Uani d ?
C(35) 0.0528(4) -0.0488(3) 0.2895(4) 0.0276(14) 1.000 . Uani d ?
C(36) 0.4591(4) -0.1056(4) 0.1263(4) 0.042(2) 1.000 . Uani d ?
C(37) 0.5017(5) -0.0873(4) 0.2715(4) 0.048(2) 1.000 . Uani d ?
C(38a) 0.3189(14) 0.6571(11) 0.1203(13) 0.091(6) 0.478 P Uani d ?
C(38) 0.1771(11) 0.6825(9) 0.0586(9) 0.051(4) 0.522 P Uani d ?
H(1) 0.2823 0.3063 0.1462 0.024 1.000 . Uiso c ?
H(2) 0.3544 0.1033 0.2486 0.022 1.000 . Uiso c ?
H(3) 0.5097 0.0937 0.1264 0.034 1.000 . Uiso c ?
H(4) 0.4308 0.1764 0.0501 0.034 1.000 . Uiso c ?
H(5) 0.6100 0.2161 0.1338 0.051 1.000 . Uiso c ?
H(6) 0.5184 0.3001 0.0678 0.051 1.000 . Uiso c ?
H(7) 0.4473 0.3416 0.2095 0.039 1.000 . Uiso c ?
H(8) 0.4700 0.2267 0.2730 0.039 1.000 . Uiso c ?
H(9) -0.1928 0.5181 0.3040 0.049 1.000 . Uiso c ?
H(10) -0.0716 0.6359 0.3134 0.059 1.000 . Uiso c ?
H(11) 0.1565 0.5993 0.3069 0.062 1.000 . Uiso c ?
H(12) 0.2586 0.4373 0.3023 0.044 1.000 . Uiso c ?
H(13) -0.2332 0.3290 0.4182 0.044 1.000 . Uiso c ?
H(14) -0.2280 0.2285 0.3891 0.044 1.000 . Uiso c ?
H(15) -0.1102 0.2443 0.4318 0.044 1.000 . Uiso c ?
H(16) -0.2716 0.4300 0.2579 0.048 1.000 . Uiso c ?
H(17) -0.1723 0.4122 0.1672 0.048 1.000 . Uiso c ?
H(18) -0.2650 0.3294 0.2287 0.048 1.000 . Uiso c ?
H(19) 0.3917 0.1121 0.5703 0.061 1.000 . Uiso c ?
H(20) 0.3191 -0.0435 0.6121 0.064 1.000 . Uiso c ?
H(21) 0.1636 -0.0690 0.5299 0.049 1.000 . Uiso c ?
H(22) 0.0965 0.0647 0.3993 0.030 1.000 . Uiso c ?
H(23) 0.4751 0.2515 0.5096 0.069 1.000 . Uiso c ?
H(24) 0.5157 0.2546 0.4000 0.069 1.000 . Uiso c ?
H(25) 0.4731 0.3575 0.4284 0.069 1.000 . Uiso c ?
H(26) 0.2563 0.4063 0.4835 0.068 1.000 . Uiso c ?
H(27) 0.1447 0.3405 0.4925 0.068 1.000 . Uiso c ?
H(28) 0.2445 0.3027 0.5669 0.068 1.000 . Uiso c ?
H(29) 0.2034 0.2747 -0.1665 0.040 1.000 . Uiso c ?
H(30) 0.1683 0.1314 -0.1995 0.045 1.000 . Uiso c ?
H(31) 0.1385 -0.0209 -0.0768 0.040 1.000 . Uiso c ?
H(32) 0.1477 -0.0274 0.0810 0.032 1.000 . Uiso c ?
H(33) 0.3884 0.3119 -0.0663 0.048 1.000 . Uiso c ?
H(34) 0.2805 0.3817 -0.1271 0.048 1.000 . Uiso c ?
H(35) 0.3150 0.4126 -0.0420 0.048 1.000 . Uiso c ?
H(36) 0.0958 0.4250 0.0277 0.061 1.000 . Uiso c ?
H(37) 0.0591 0.3958 -0.0575 0.061 1.000 . Uiso c ?
H(38) 0.0158 0.3325 0.0505 0.061 1.000 . Uiso c ?
H(39) 0.3478 -0.2399 0.3193 0.039 1.000 . Uiso c ?
H(40) 0.1455 -0.2849 0.4029 0.046 1.000 . Uiso c ?
H(41) -0.0420 -0.1678 0.3777 0.041 1.000 . Uiso c ?
H(42) -0.0253 0.0003 0.2816 0.033 1.000 . Uiso c ?
H(43) 0.4732 -0.1793 0.1509 0.051 1.000 . Uiso c ?
H(44) 0.3975 -0.0857 0.0812 0.051 1.000 . Uiso c ?
H(45) 0.5414 -0.0807 0.0939 0.051 1.000 . Uiso c ?
H(46) 0.5127 -0.1601 0.3027 0.058 1.000 . Uiso c ?
H(47) 0.5849 -0.0665 0.2359 0.058 1.000 . Uiso c ?
H(48) 0.4704 -0.0516 0.3199 0.058 1.000 . Uiso c ?
H(49) 0.0983 0.6659 0.1042 0.061 0.522 P Uiso d ?
H(49a) 0.3947 0.6917 0.0880 0.110 0.478 P Uiso d ?
H(50) 0.1535 0.7281 -0.0018 0.061 0.522 P Uiso d ?
H(50a) 0.3234 0.6289 0.1884 0.110 0.478 P Uiso d ?

loop_
_atom_site_aniso_label
_atom_site_aniso_U_11
_atom_site_aniso_U_22
_atom_site_aniso_U_33
_atom_site_aniso_U_12
_atom_site_aniso_U_13
_atom_site_aniso_U_23
Pt(1) 0.01748(8) 0.01623(9) 0.01639(9) 0.00288(6) -0.00273(6) -0.00301(7)
Cl(1) 0.0242(6) 0.0401(8) 0.0399(9) 0.0016(5) -0.0154(5) -0.0147(7)
Cl(2) 0.032(2) 0.045(3) 0.028(2) 0.0069(15) -0.0004(13) -0.0070(15)
Cl(2a) 0.106(10) 0.090(8) 0.045(5) 0.047(9) 0.035(6) 0.017(5)
Cl(3a) 0.157(7) 0.064(3) 0.072(4) -0.029(4) -0.021(4) 0.007(3)
Cl(3) 0.065(3) 0.059(3) 0.055(2) -0.034(2) -0.002(2) -0.024(2)
Cl(4) 0.099(4) 0.053(3) 0.061(4) -0.031(2) 0.005(2) -0.022(3)
Cl(4a) 0.238(11) 0.058(5) 0.092(7) -0.057(6) 0.038(7) -0.027(5)
P(1) 0.0197(6) 0.0134(6) 0.0187(7) -0.0019(5) -0.0004(5) -0.0041(6)
P(2) 0.0191(6) 0.0144(6) 0.0156(7) 0.0028(4) -0.0037(4) -0.0040(5)
O(1) 0.040(2) 0.045(2) 0.058(3) 0.001(2) 0.009(2) -0.016(2)
O(2) 0.075(7) 0.091(9) 0.127(12) -0.057(6) 0.009(6) -0.035(8)
N(1) 0.035(2) 0.017(2) 0.019(2) 0.014(2) 0.000(2) -0.003(2)
N(2) 0.042(2) 0.041(3) 0.034(3) -0.021(2) -0.003(2) -0.017(2)
N(3) 0.038(2) 0.020(2) 0.022(3) 0.002(2) 0.004(2) -0.004(2)
N(4) 0.028(2) 0.030(2) 0.023(3) 0.009(2) -0.007(2) -0.009(2)
C(1) 0.019(2) 0.021(3) 0.019(3) -0.005(2) 0.000(2) -0.003(2)
C(2) 0.018(2) 0.018(2) 0.016(3) 0.006(2) -0.002(2) -0.007(2)
C(3) 0.018(2) 0.038(3) 0.022(3) 0.006(2) 0.000(2) -0.008(2)
C(4) 0.025(3) 0.072(4) 0.033(4) -0.013(3) 0.004(2) -0.022(3)
C(5) 0.018(2) 0.046(3) 0.036(3) -0.011(2) 0.001(2) -0.016(3)
C(6) 0.037(3) 0.011(2) 0.017(3) -0.007(2) 0.001(2) 0.000(2)
C(7) 0.032(3) 0.024(3) 0.014(3) 0.002(2) 0.003(2) 0.009(2)
C(8) 0.055(3) 0.022(3) 0.031(3) 0.007(2) 0.007(3) -0.005(3)
C(9) 0.077(4) 0.020(3) 0.042(4) 0.007(3) 0.003(3) -0.013(3)
C(10) 0.078(4) 0.025(3) 0.054(5) -0.017(3) 0.004(3) -0.018(3)
C(11) 0.049(3) 0.018(3) 0.041(4) -0.009(2) 0.001(3) -0.009(3)
C(12) 0.041(3) 0.029(3) 0.027(3) 0.002(2) 0.013(2) -0.006(3)
C(13) 0.029(3) 0.041(3) 0.047(4) 0.022(2) -0.018(2) -0.016(3)
C(14) 0.013(2) 0.018(2) 0.023(3) -0.002(2) -0.002(2) -0.005(2)
C(15) 0.032(3) 0.039(3) 0.026(3) -0.005(2) -0.003(2) -0.009(3)
C(16) 0.057(3) 0.065(5) 0.036(4) -0.020(3) -0.029(3) 0.000(4)
C(17) 0.068(4) 0.039(4) 0.042(4) -0.008(3) -0.027(3) 0.015(3)
C(18) 0.055(3) 0.032(3) 0.033(4) -0.009(3) -0.015(3) 0.001(3)
C(19) 0.026(2) 0.023(3) 0.024(3) -0.003(2) -0.002(2) -0.005(2)
C(20) 0.055(3) 0.088(5) 0.053(5) -0.042(3) -0.009(3) -0.034(4)
C(21) 0.077(4) 0.062(4) 0.043(4) -0.030(3) 0.006(3) -0.031(4)
C(22) 0.018(2) 0.022(3) 0.015(3) 0.004(2) -0.004(2) -0.006(2)
C(23) 0.022(2) 0.028(3) 0.020(3) 0.008(2) -0.003(2) -0.002(2)
C(24) 0.035(3) 0.041(3) 0.014(3) 0.004(2) -0.004(2) -0.001(3)
C(25) 0.034(3) 0.063(4) 0.019(3) -0.002(3) -0.009(2) -0.017(3)
C(26) 0.028(3) 0.048(4) 0.033(3) -0.011(2) -0.007(2) -0.020(3)
C(27) 0.029(2) 0.026(3) 0.023(3) -0.005(2) -0.005(2) -0.003(2)
C(28) 0.059(3) 0.026(3) 0.026(3) -0.003(2) 0.001(3) 0.000(3)
C(29) 0.069(4) 0.031(3) 0.030(4) 0.023(3) 0.002(3) 0.000(3)
C(30) 0.030(2) 0.009(2) 0.016(3) 0.001(2) -0.009(2) -0.004(2)
C(31) 0.038(3) 0.014(2) 0.016(3) 0.002(2) -0.010(2) -0.005(2)
C(32) 0.054(3) 0.019(3) 0.024(3) 0.005(2) -0.012(2) -0.005(2)
C(33) 0.082(4) 0.013(3) 0.020(3) -0.005(3) -0.013(3) -0.001(2)
C(34) 0.052(3) 0.026(3) 0.025(3) -0.017(2) -0.001(2) -0.003(3)
C(35) 0.037(3) 0.022(3) 0.023(3) -0.004(2) -0.003(2) -0.006(2)
C(36) 0.045(3) 0.045(4) 0.030(3) 0.017(3) -0.004(2) -0.016(3)
C(37) 0.041(3) 0.060(4) 0.033(4) 0.021(3) -0.017(3) -0.008(3)
C(38a) 0.093(11) 0.044(10) 0.11(2) -0.033(8) 0.058(10) -0.018(10)
C(38) 0.070(8) 0.058(9) 0.034(8) -0.042(7) 0.005(6) -0.017(7)

loop_
_atom_type_symbol
_atom_type_oxidation_number
_atom_type_number_in_cell
_atom_type_scat_dispersion_real
_atom_type_scat_dispersion_imag
_atom_type_scat_source
C 0 76 0.002 0.002
;International Tables for Crystallography
(1992, Vol. C, Tables 4.2.6.8 and 6.1.1.1)
;
H 0 105 0.000 0.000
;International Tables for Crystallography
(1992, Vol. C, Table 6.1.1.2)
;
Cl 0 8 0.132 0.159
;International Tables for Crystallography
(1992, Vol. C, Tables 4.2.6.8 and 6.1.1.1)
;
N 0 8 0.004 0.003
;International Tables for Crystallography
(1992, Vol. C, Tables 4.2.6.8 and 6.1.1.1)
;
P 0 4 0.090 0.095
;International Tables for Crystallography
(1992, Vol. C, Tables 4.2.6.8 and 6.1.1.1)
;
Pt 0 2 -2.352 8.388
;International Tables for Crystallography
(1992, Vol. C, Tables 4.2.6.8 and 6.1.1.1)
;
O 0 2 0.008 0.006
;International Tables for Crystallography
(1992, Vol. C, Tables 4.2.6.8 and 6.1.1.1)
;

loop_
_geom_angle_atom_site_label_1
_geom_angle_atom_site_label_2
_geom_angle_atom_site_label_3
_geom_angle
_geom_angle_site_symmetry_1
_geom_angle_site_symmetry_2
_geom_angle_site_symmetry_3
_geom_angle_publ_flag
Cl(1) Pt(1) P(1) 178.23(5) . . . yes
Cl(1) Pt(1) P(2) 94.08(4) . . . yes
Cl(1) Pt(1) N(1) 94.53(11) . . . yes
P(1) Pt(1) P(2) 87.43(4) . . . yes
P(1) Pt(1) N(1) 84.07(11) . . . yes
P(2) Pt(1) N(1) 169.49(12) . . . yes
Cl(3) Cl(3a) C(38a) 44.9(7) . . . yes
Cl(3) Cl(3a) C(38) 108.9(10) . . . yes
Cl(3) Cl(3a) H(49) 139.4 . . . no
C(38a) Cl(3a) C(38) 74.4(9) . . . yes
C(38a) Cl(3a) H(49) 94.7 . . . no
C(38) Cl(3a) H(49) 40.8 . . . no
Cl(3a) Cl(3) C(38a) 103.8(10) . . . yes
Cl(3a) Cl(3) C(38) 41.4(6) . . . yes
Cl(3a) Cl(3) H(49a) 138.8 . . . no
C(38a) Cl(3) C(38) 72.6(10) . . . yes
C(38a) Cl(3) H(49a) 40.8 . . . no
C(38) Cl(3) H(49a) 98.5 . . . no
Cl(4a) Cl(4) C(38) 112.5(13) . . . yes
Cl(4) Cl(4a) C(38a) 101.4(13) . . . yes
Cl(4) Cl(4a) C(38) 46.0(10) . . . yes
C(38a) Cl(4a) C(38) 55.9(7) . . . yes
Pt(1) P(1) C(1) 103.16(15) . . . yes
Pt(1) P(1) C(6) 102.4(2) . . . yes
Pt(1) P(1) C(14) 113.48(15) . . . yes
C(1) P(1) C(6) 112.1(2) . . . yes
C(1) P(1) C(14) 109.1(2) . . . yes
C(6) P(1) C(14) 115.9(2) . . . yes
Pt(1) P(2) C(2) 104.88(12) . . . yes
Pt(1) P(2) C(22) 115.21(12) . . . yes
Pt(1) P(2) C(30) 111.24(13) . . . yes
C(2) P(2) C(22) 111.7(2) . . . yes
C(2) P(2) C(30) 107.8(2) . . . yes
C(22) P(2) C(30) 105.9(2) . . . yes
Pt(1) N(1) C(7) 110.1(3) . . . yes
Pt(1) N(1) C(12) 108.3(3) . . . yes
Pt(1) N(1) C(13) 111.1(3) . . . yes
C(7) N(1) C(12) 108.3(4) . . . yes
C(7) N(1) C(13) 109.2(4) . . . yes
C(12) N(1) C(13) 109.8(3) . . . yes
C(15) N(2) C(20) 114.6(4) . . . yes
C(15) N(2) C(21) 109.9(4) . . . yes
C(20) N(2) C(21) 109.5(4) . . . yes
C(23) N(3) C(28) 113.1(4) . . . yes
C(23) N(3) C(29) 111.7(4) . . . yes
C(28) N(3) C(29) 108.0(4) . . . yes
C(31) N(4) C(36) 113.2(4) . . . yes
C(31) N(4) C(37) 111.3(4) . . . yes
C(36) N(4) C(37) 110.2(3) . . . yes
P(1) C(1) C(2) 105.8(3) . . . yes
P(1) C(1) C(5) 125.4(3) . . . yes
P(1) C(1) H(1) 107.4 . . . no
C(2) C(1) C(5) 102.3(3) . . . yes
C(2) C(1) H(1) 107.4 . . . no
C(5) C(1) H(1) 107.4 . . . no
P(2) C(2) C(1) 112.0(2) . . . yes
P(2) C(2) C(3) 123.8(3) . . . yes
P(2) C(2) H(2) 106.1 . . . no
C(1) C(2) C(3) 101.6(3) . . . yes
C(1) C(2) H(2) 106.1 . . . no
C(3) C(2) H(2) 106.1 . . . no
C(2) C(3) C(4) 105.8(4) . . . yes
C(2) C(3) H(3) 110.4 . . . no
C(2) C(3) H(4) 110.4 . . . no
C(4) C(3) H(3) 110.4 . . . no
C(4) C(3) H(4) 110.4 . . . no
H(3) C(3) H(4) 109.5 . . . no
C(3) C(4) C(5) 106.2(4) . . . yes
C(3) C(4) H(5) 110.3 . . . no
C(3) C(4) H(6) 110.3 . . . no
C(5) C(4) H(5) 110.3 . . . no
C(5) C(4) H(6) 110.3 . . . no
H(5) C(4) H(6) 109.5 . . . no
C(1) C(5) C(4) 99.3(4) . . . yes
C(1) C(5) H(7) 112.0 . . . no
C(1) C(5) H(8) 112.0 . . . no
C(4) C(5) H(7) 112.0 . . . no
C(4) C(5) H(8) 112.0 . . . no
H(7) C(5) H(8) 109.5 . . . no
P(1) C(6) C(7) 115.0(4) . . . yes
P(1) C(6) C(11) 125.2(3) . . . yes
C(7) C(6) C(11) 119.8(4) . . . yes
N(1) C(7) C(6) 120.4(4) . . . yes
N(1) C(7) C(8) 121.4(4) . . . yes
C(6) C(7) C(8) 118.2(5) . . . yes
C(7) C(8) C(9) 120.2(4) . . . yes
C(7) C(8) H(9) 119.9 . . . no
C(9) C(8) H(9) 119.9 . . . no
C(8) C(9) C(10) 121.5(4) . . . yes
C(8) C(9) H(10) 119.3 . . . no
C(10) C(9) H(10) 119.2 . . . no
C(9) C(10) C(11) 118.3(5) . . . yes
C(9) C(10) H(11) 120.8 . . . no
C(11) C(10) H(11) 120.8 . . . no
C(6) C(11) C(10) 121.9(4) . . . yes
C(6) C(11) H(12) 119.1 . . . no
C(10) C(11) H(12) 119.1 . . . no
N(1) C(12) H(13) 109.5 . . . no
N(1) C(12) H(14) 109.5 . . . no
N(1) C(12) H(15) 109.5 . . . no
H(13) C(12) H(14) 109.5 . . . no
H(13) C(12) H(15) 109.5 . . . no
H(14) C(12) H(15) 109.5 . . . no
N(1) C(13) H(16) 109.5 . . . no
N(1) C(13) H(17) 109.5 . . . no
N(1) C(13) H(18) 109.5 . . . no
H(16) C(13) H(17) 109.5 . . . no
H(16) C(13) H(18) 109.5 . . . no
H(17) C(13) H(18) 109.5 . . . no
P(1) C(14) C(15) 123.6(4) . . . yes
P(1) C(14) C(19) 117.4(4) . . . yes
C(15) C(14) C(19) 118.5(4) . . . yes
N(2) C(15) C(14) 117.9(4) . . . yes
N(2) C(15) C(16) 122.9(5) . . . yes
C(14) C(15) C(16) 119.1(5) . . . yes
C(15) C(16) C(17) 121.6(5) . . . yes
C(15) C(16) H(19) 119.2 . . . no
C(17) C(16) H(19) 119.2 . . . no
C(16) C(17) C(18) 120.4(5) . . . yes
C(16) C(17) H(20) 119.8 . . . no
C(18) C(17) H(20) 119.8 . . . no
C(17) C(18) C(19) 117.9(5) . . . yes
C(17) C(18) H(21) 121.0 . . . no
C(19) C(18) H(21) 121.0 . . . no
C(14) C(19) C(18) 122.3(5) . . . yes
C(14) C(19) H(22) 118.9 . . . no
C(18) C(19) H(22) 118.9 . . . no
N(2) C(20) H(23) 109.5 . . . no
N(2) C(20) H(24) 109.5 . . . no
N(2) C(20) H(25) 109.5 . . . no
H(23) C(20) H(24) 109.5 . . . no
H(23) C(20) H(25) 109.5 . . . no
H(24) C(20) H(25) 109.5 . . . no
N(2) C(21) H(26) 109.5 . . . no
N(2) C(21) H(27) 109.5 . . . no
N(2) C(21) H(28) 109.5 . . . no
H(26) C(21) H(27) 109.5 . . . no
H(26) C(21) H(28) 109.5 . . . no
H(27) C(21) H(28) 109.5 . . . no
P(2) C(22) C(23) 120.9(3) . . . yes
P(2) C(22) C(27) 119.8(4) . . . yes
C(23) C(22) C(27) 119.2(4) . . . yes
N(3) C(23) C(22) 119.0(4) . . . yes
N(3) C(23) C(24) 122.7(5) . . . yes
C(22) C(23) C(24) 118.3(5) . . . yes
C(23) C(24) C(25) 121.0(5) . . . yes
C(23) C(24) H(29) 119.5 . . . no
C(25) C(24) H(29) 119.5 . . . no
C(24) C(25) C(26) 121.6(5) . . . yes
C(24) C(25) H(30) 119.2 . . . no
C(26) C(25) H(30) 119.2 . . . no
C(25) C(26) C(27) 118.2(5) . . . yes
C(25) C(26) H(31) 120.9 . . . no
C(27) C(26) H(31) 120.9 . . . no
C(22) C(27) C(26) 121.7(5) . . . yes
C(22) C(27) H(32) 119.2 . . . no
C(26) C(27) H(32) 119.1 . . . no
N(3) C(28) H(33) 109.5 . . . no
N(3) C(28) H(34) 109.5 . . . no
N(3) C(28) H(35) 109.5 . . . no
H(33) C(28) H(34) 109.5 . . . no
H(33) C(28) H(35) 109.5 . . . no
H(34) C(28) H(35) 109.5 . . . no
N(3) C(29) H(36) 109.5 . . . no
N(3) C(29) H(37) 109.5 . . . no
N(3) C(29) H(38) 109.5 . . . no
H(36) C(29) H(37) 109.5 . . . no
H(36) C(29) H(38) 109.5 . . . no
H(37) C(29) H(38) 109.5 . . . no
P(2) C(30) C(31) 124.9(3) . . . yes
P(2) C(30) C(35) 116.8(3) . . . yes
C(31) C(30) C(35) 118.3(4) . . . yes
N(4) C(31) C(30) 117.9(4) . . . yes
N(4) C(31) C(32) 122.1(4) . . . yes
C(30) C(31) C(32) 120.1(4) . . . yes
C(31) C(32) C(33) 121.5(4) . . . yes
C(31) C(32) H(39) 119.3 . . . no
C(33) C(32) H(39) 119.3 . . . no
C(32) C(33) C(34) 119.5(5) . . . yes
C(32) C(33) H(40) 120.3 . . . no
C(34) C(33) H(40) 120.3 . . . no
C(33) C(34) C(35) 120.6(4) . . . yes
C(33) C(34) H(41) 119.7 . . . no
C(35) C(34) H(41) 119.7 . . . no
C(30) C(35) C(34) 120.1(4) . . . yes
C(30) C(35) H(42) 120.0 . . . no
C(34) C(35) H(42) 120.0 . . . no
N(4) C(36) H(43) 109.5 . . . no
N(4) C(36) H(44) 109.5 . . . no
N(4) C(36) H(45) 109.5 . . . no
H(43) C(36) H(44) 109.5 . . . no
H(43) C(36) H(45) 109.5 . . . no
H(44) C(36) H(45) 109.5 . . . no
N(4) C(37) H(46) 109.5 . . . no
N(4) C(37) H(47) 109.5 . . . no
N(4) C(37) H(48) 109.5 . . . no
H(46) C(37) H(47) 109.5 . . . no
H(46) C(37) H(48) 109.5 . . . no
H(47) C(37) H(48) 109.5 . . . no
Cl(3a) C(38a) Cl(3) 31.3(5) . . . yes
Cl(3a) C(38a) Cl(4a) 108.8(11) . . . yes
Cl(3a) C(38a) H(49a) 109.6 . . . no
Cl(3a) C(38a) H(50a) 109.6 . . . no
Cl(3) C(38a) Cl(4a) 133.4(15) . . . yes
Cl(3) C(38a) H(49a) 81.5 . . . no
Cl(3) C(38a) H(50a) 108.4 . . . no
Cl(4a) C(38a) H(49a) 109.6 . . . no
Cl(4a) C(38a) H(50a) 109.6 . . . no
H(49a) C(38a) H(50a) 109.5 . . . no
Cl(3a) C(38) Cl(3) 29.7(5) . . . yes
Cl(3a) C(38) Cl(4) 141.7(11) . . . yes
Cl(3a) C(38) Cl(4a) 120.2(9) . . . yes
Cl(3a) C(38) H(49) 83.3 . . . no
Cl(3a) C(38) H(50) 102.0 . . . no
Cl(3) C(38) Cl(4) 115.6(7) . . . yes
Cl(3) C(38) Cl(4a) 95.3(6) . . . yes
Cl(3) C(38) H(49) 107.9 . . . no
Cl(3) C(38) H(50) 107.9 . . . no
Cl(4) C(38) Cl(4a) 21.5(4) . . . yes
Cl(4) C(38) H(49) 107.9 . . . no
Cl(4) C(38) H(50) 107.9 . . . no
Cl(4a) C(38) H(49) 110.3 . . . no
Cl(4a) C(38) H(50) 124.1 . . . no
H(49) C(38) H(50) 109.4 . . . no

loop_
_geom_bond_atom_site_label_1
_geom_bond_atom_site_label_2
_geom_bond_distance
_geom_bond_site_symmetry_1
_geom_bond_site_symmetry_2
_geom_bond_publ_flag
Pt(1) Cl(1) 2.3642(13) . . yes
Pt(1) P(1) 2.2012(12) . . yes
Pt(1) P(2) 2.2646(10) . . yes
Pt(1) N(1) 2.184(3) . . yes
Cl(2) Cl(2a) 0.88(4) . . yes
Cl(3a) Cl(3) 0.933(7) . . yes
Cl(3a) C(38a) 1.75(2) . . yes
Cl(3a) C(38) 1.244(13) . . yes
Cl(3a) H(49) 1.49 . . no
Cl(3) C(38a) 1.270(15) . . yes
Cl(3) C(38) 1.781(13) . . yes
Cl(3) H(49a) 1.48 . . no
Cl(4) Cl(4a) 0.828(13) . . yes
Cl(4) C(38) 1.623(14) . . yes
Cl(4a) C(38a) 1.84(2) . . yes
Cl(4a) C(38) 2.08(2) . . yes
P(1) C(1) 1.822(4) . . yes
P(1) C(6) 1.782(4) . . yes
P(1) C(14) 1.814(5) . . yes
P(2) C(2) 1.848(4) . . yes
P(2) C(22) 1.819(5) . . yes
P(2) C(30) 1.829(4) . . yes
N(1) C(7) 1.481(6) . . yes
N(1) C(12) 1.490(6) . . yes
N(1) C(13) 1.496(6) . . yes
N(2) C(15) 1.452(6) . . yes
N(2) C(20) 1.500(6) . . yes
N(2) C(21) 1.449(6) . . yes
N(3) C(23) 1.433(6) . . yes
N(3) C(28) 1.448(6) . . yes
N(3) C(29) 1.491(5) . . yes
N(4) C(31) 1.429(5) . . yes
N(4) C(36) 1.467(6) . . yes
N(4) C(37) 1.477(6) . . yes
C(1) C(2) 1.559(6) . . yes
C(1) C(5) 1.542(6) . . yes
C(1) H(1) 0.98 . . no
C(2) C(3) 1.549(5) . . yes
C(2) H(2) 0.98 . . no
C(3) C(4) 1.552(7) . . yes
C(3) H(3) 0.98 . . no
C(3) H(4) 0.98 . . no
C(4) C(5) 1.559(6) . . yes
C(4) H(5) 0.98 . . no
C(4) H(6) 0.98 . . no
C(5) H(7) 0.98 . . no
C(5) H(8) 0.98 . . no
C(6) C(7) 1.415(6) . . yes
C(6) C(11) 1.381(6) . . yes
C(7) C(8) 1.410(6) . . yes
C(8) C(9) 1.373(7) . . yes
C(8) H(9) 0.98 . . no
C(9) C(10) 1.395(7) . . yes
C(9) H(10) 0.98 . . no
C(10) C(11) 1.380(6) . . yes
C(10) H(11) 0.98 . . no
C(11) H(12) 0.98 . . no
C(12) H(13) 0.98 . . no
C(12) H(14) 0.98 . . no
C(12) H(15) 0.98 . . no
C(13) H(16) 0.98 . . no
C(13) H(17) 0.98 . . no
C(13) H(18) 0.98 . . no
C(14) C(15) 1.405(6) . . yes
C(14) C(19) 1.378(6) . . yes
C(15) C(16) 1.394(7) . . yes
C(16) C(17) 1.354(8) . . yes
C(16) H(19) 0.98 . . no
C(17) C(18) 1.403(8) . . yes
C(17) H(20) 0.98 . . no
C(18) C(19) 1.395(7) . . yes
C(18) H(21) 0.98 . . no
C(19) H(22) 0.98 . . no
C(20) H(23) 0.98 . . no
C(20) H(24) 0.98 . . no
C(20) H(25) 0.98 . . no
C(21) H(26) 0.98 . . no
C(21) H(27) 0.98 . . no
C(21) H(28) 0.98 . . no
C(22) C(23) 1.417(6) . . yes
C(22) C(27) 1.404(6) . . yes
C(23) C(24) 1.390(7) . . yes
C(24) C(25) 1.379(7) . . yes
C(24) H(29) 0.98 . . no
C(25) C(26) 1.387(7) . . yes
C(25) H(30) 0.98 . . no
C(26) C(27) 1.379(7) . . yes
C(26) H(31) 0.98 . . no
C(27) H(32) 0.98 . . no
C(28) H(33) 0.98 . . no
C(28) H(34) 0.98 . . no
C(28) H(35) 0.98 . . no
C(29) H(36) 0.98 . . no
C(29) H(37) 0.98 . . no
C(29) H(38) 0.98 . . no
C(30) C(31) 1.401(5) . . yes
C(30) C(35) 1.412(6) . . yes
C(31) C(32) 1.382(6) . . yes
C(32) C(33) 1.375(6) . . yes
C(32) H(39) 0.98 . . no
C(33) C(34) 1.375(6) . . yes
C(33) H(40) 0.98 . . no
C(34) C(35) 1.395(6) . . yes
C(34) H(41) 0.98 . . no
C(35) H(42) 0.98 . . no
C(36) H(43) 0.98 . . no
C(36) H(44) 0.98 . . no
C(36) H(45) 0.98 . . no
C(37) H(46) 0.98 . . no
C(37) H(47) 0.98 . . no
C(37) H(48) 0.98 . . no
C(38a) H(49a) 0.98 . . no
C(38a) H(50a) 0.98 . . no
C(38) H(49) 0.98 . . no
C(38) H(50) 0.98 . . no

loop_
_geom_contact_atom_site_label_1
_geom_contact_atom_site_label_2
_geom_contact_distance
_geom_contact_site_symmetry_1
_geom_contact_site_symmetry_2
_geom_contact_publ_flag
Cl(1) C(38) 3.585(13) . 2_565 no
Cl(1) C(4) 3.706(5) . 1_455 no
Cl(1) C(26) 3.867(5) . 2 no
Cl(2) O(2) 3.102(15) . . no
Cl(2) O(1) 3.216(6) . . no
Cl(2) O(1) 3.244(6) . 2_666 no
Cl(2) C(8) 3.485(6) . 1_655 no
Cl(2) C(21) 3.785(10) . 2_666 no
Cl(2) C(28) 3.812(7) . 2_665 no
Cl(2) C(32) 3.871(6) . 1_565 no
Cl(2) C(37) 3.923(9) . 1_565 no
Cl(2a) O(2) 2.27(5) . . no
Cl(2a) O(1) 3.044(7) . 2_666 no
Cl(2a) O(1) 3.41(2) . . no
Cl(2a) C(28) 3.647(9) . 2_665 no
Cl(2a) C(38a) 3.81(4) . . no
Cl(2a) C(8) 3.84(3) . 1_655 no
Cl(2a) C(32) 3.851(7) . 1_565 no
Cl(2a) C(13) 3.859(11) . 1_655 no
Cl(3) C(36) 3.321(7) . 1_565 no
Cl(3) C(32) 3.510(6) . 1_565 no
Cl(3) O(2) 3.681(12) . . no
Cl(3) C(4) 3.707(6) . 2_665 no
Cl(3) C(31) 3.715(6) . 1_565 no
Cl(3) C(10) 3.755(7) . . no
Cl(3) C(27) 3.872(6) . 1_565 no
Cl(3) C(33) 3.922(6) . 1_565 no
Cl(3a) C(10) 3.442(8) . . no
Cl(3a) C(9) 3.824(9) . . no
Cl(3a) C(25) 3.824(10) . 2_565 no
Cl(3a) C(24) 3.836(11) . 2_565 no
Cl(3a) C(32) 3.901(9) . 1_565 no
Cl(3a) C(27) 3.907(7) . 1_565 no
Cl(4) O(2) 3.622(14) . . no
Cl(4) C(29) 3.700(8) . 2_565 no
Cl(4) C(4) 3.751(9) . 2_665 no
Cl(4) C(11) 3.794(9) . . no
Cl(4) C(28) 3.826(9) . . no
Cl(4) C(10) 3.916(10) . . no
Cl(4a) O(2) 2.83(2) . . no
Cl(4a) C(11) 3.503(11) . . no
Cl(4a) C(10) 3.768(11) . . no
Cl(4a) C(4) 3.773(11) . 2_665 no
O(1) C(12) 3.325(5) . 1_655 no
O(1) C(21) 3.455(7) . 2_666 no
O(1) C(8) 3.529(6) . 1_655 no
O(1) C(33) 3.597(6) . 2_656 no
O(2) C(38a) 2.54(2) . . no
O(2) C(28) 3.300(10) . 2_665 no
O(2) C(11) 3.409(9) . . no
O(2) C(5) 3.506(11) . . no
O(2) C(13) 3.572(10) . 1_655 no
C(10) C(38a) 3.356(14) . . no
C(10) C(38) 3.587(13) . . no
C(26) C(27) 3.557(6) . 2 no
C(26) C(26) 3.589(9) . 2 no
C(29) C(38) 3.394(13) . 2_565 no
Cl(1) H(50) 2.6253 . 2_565 no
Cl(1) H(5) 2.7379 . 1_455 no
Cl(1) H(31) 2.9275 . 2 no
Cl(2) H(9) 2.5617 . 1_655 no
Cl(2) H(39) 2.8927 . 1_565 no
Cl(2) H(46) 2.9879 . 1_565 no
Cl(2) H(34) 3.0597 . 2_665 no
Cl(2a) H(9) 2.8604 . 1_655 no
Cl(2a) H(16) 2.8888 . 1_655 no
Cl(2a) H(39) 2.9034 . 1_565 no
Cl(2a) H(34) 2.9941 . 2_665 no
Cl(2a) H(50a) 3.0550 . . no
Cl(3) H(44) 2.8660 . 1_565 no
Cl(3) H(43) 2.9081 . 1_565 no
Cl(3a) H(11) 3.0613 . . no
Cl(4) H(35) 2.8835 . . no
Cl(4) H(36) 3.0529 . . no
Cl(4) H(6) 3.0874 . 2_665 no
Cl(4a) H(6) 2.9538 . 2_665 no
Cl(4a) H(35) 2.9986 . . no
O(1) H(13) 2.3648 . 1_655 no
O(1) H(26) 2.5114 . 2_666 no
O(1) H(40) 2.8681 . 2_656 no
O(2) H(50a) 2.0130 . . no
O(2) H(7) 2.5295 . . no
O(2) H(12) 2.6069 . . no
O(2) H(49a) 2.6942 . . no
O(2) H(16) 2.9190 . 1_655 no
C(10) H(50a) 2.7949 . . no
C(10) H(49) 2.9674 . . no
C(12) H(21) 2.7985 . 2_556 no
C(25) H(47) 2.8731 . 2_655 no
C(29) H(49) 2.9911 . 2_565 no
C(33) H(11) 2.9386 . 1_545 no
C(33) H(15) 2.9712 . 2_556 no
C(37) H(19) 2.7334 . 2_656 no
C(38) H(37) 2.9346 . 2_565 no
C(38) H(38) 2.9508 . 2_565 no
C(38a) H(11) 2.9276 . . no
C(38a) H(6) 2.9355 . 2_665 no
H(6) H(49a) 2.3039 . 2_665 no
H(10) H(28) 2.5294 . 2_566 no
H(11) H(50a) 2.2351 . . no
H(11) H(40) 2.4734 . 1_565 no
H(14) H(21) 2.2469 . 2_556 no
H(15) H(21) 2.5025 . 2_556 no
H(19) H(48) 2.2881 . 2_656 no
H(19) H(46) 2.6463 . 2_656 no
H(30) H(47) 2.6216 . 2_655 no
H(33) H(49a) 2.2598 . 2_665 no
H(33) H(43) 2.6443 . 2_655 no
H(37) H(49) 2.3391 . 2_565 no
H(38) H(50) 2.4554 . 2_565 no
H(43) H(49a) 2.6243 . 1_545 no

loop_
_geom_torsion_atom_site_label_1
_geom_torsion_atom_site_label_2
_geom_torsion_atom_site_label_3
_geom_torsion_atom_site_label_4
_geom_torsion_site_symmetry_1
_geom_torsion_site_symmetry_2
_geom_torsion_site_symmetry_3
_geom_torsion_site_symmetry_4
_geom_torsion
_geom_torsion_publ_flag
Pt(1) P(1) C(1) C(2) . . . . -54.8(3) no
Pt(1) P(1) C(1) C(5) . . . . -173.0(3) no
Pt(1) P(1) C(6) C(7) . . . . 19.1(4) no
Pt(1) P(1) C(6) C(11) . . . . -157.7(5) no
Pt(1) P(1) C(14) C(15) . . . . -175.5(3) no
Pt(1) P(1) C(14) C(19) . . . . 12.5(3) no
Pt(1) P(2) C(2) C(1) . . . . -19.6(3) no
Pt(1) P(2) C(2) C(3) . . . . -141.7(3) no
Pt(1) P(2) C(22) C(23) . . . . 62.8(3) no
Pt(1) P(2) C(22) C(27) . . . . -115.6(3) no
Pt(1) P(2) C(30) C(31) . . . . -148.0(3) no
Pt(1) P(2) C(30) C(35) . . . . 29.0(4) no
Pt(1) N(1) C(7) C(6) . . . . -20.9(5) no
Pt(1) N(1) C(7) C(8) . . . . 160.4(4) no
Cl(1) Pt(1) P(1) C(1) . . . . -176.9(16) no
Cl(1) Pt(1) P(1) C(6) . . . . -60.3(17) no
Cl(1) Pt(1) P(1) C(14) . . . . 65.3(17) no
Cl(1) Pt(1) P(2) C(2) . . . . 169.46(15) no
Cl(1) Pt(1) P(2) C(22) . . . . 46.2(2) no
Cl(1) Pt(1) P(2) C(30) . . . . -74.3(2) no
Cl(1) Pt(1) N(1) C(7) . . . . -155.6(3) no
Cl(1) Pt(1) N(1) C(12) . . . . 86.2(3) no
Cl(1) Pt(1) N(1) C(13) . . . . -34.4(3) no
Cl(3a) Cl(3) C(38a) Cl(4a) . . . . 45.4(14) no
Cl(3a) Cl(3) C(38) Cl(4) . . . . -156.3(12) no
Cl(3a) Cl(3) C(38) Cl(4a) . . . . -148.8(10) no
Cl(3a) C(38a) Cl(3) C(38) . . . . -27.5(7) no
Cl(3a) C(38a) Cl(4a) Cl(4) . . . . 12.4(15) no
Cl(3a) C(38a) Cl(4a) C(38) . . . . 5.3(6) no
Cl(3a) C(38) Cl(3) C(38a) . . . . 137.4(11) no
Cl(3a) C(38) Cl(4) Cl(4a) . . . . 2.1(23) no
Cl(3a) C(38) Cl(4a) Cl(4) . . . . -178.5(17) no
Cl(3a) C(38) Cl(4a) C(38a) . . . . -8.2(9) no
Cl(3) Cl(3a) C(38a) Cl(4a) . . . . -146.8(13) no
Cl(3) Cl(3a) C(38) Cl(4) . . . . 35.7(17) no
Cl(3) Cl(3a) C(38) Cl(4a) . . . . 36.6(11) no
Cl(3) C(38a) Cl(3a) C(38) . . . . 139.2(12) no
Cl(3) C(38a) Cl(4a) Cl(4) . . . . -10.6(20) no
Cl(3) C(38a) Cl(4a) C(38) . . . . -17.7(11) no
Cl(3) C(38) Cl(3a) C(38a) . . . . -29.2(8) no
Cl(3) C(38) Cl(4) Cl(4a) . . . . 20.8(16) no
Cl(3) C(38) Cl(4a) Cl(4) . . . . -161.2(15) no
Cl(3) C(38) Cl(4a) C(38a) . . . . 9.1(6) no
Cl(4) C(38) Cl(3a) C(38a) . . . . 6.5(14) no
Cl(4) C(38) Cl(3) C(38a) . . . . -19.0(9) no
Cl(4) C(38) Cl(4a) C(38a) . . . . 170.3(17) no
Cl(4a) C(38a) Cl(3a) C(38) . . . . -7.7(9) no
Cl(4a) C(38a) Cl(3) C(38) . . . . 18.0(11) no
Cl(4a) C(38) Cl(3a) C(38a) . . . . 7.4(8) no
Cl(4a) C(38) Cl(3) C(38a) . . . . -11.5(8) no
P(1) Pt(1) P(2) C(2) . . . . -11.48(15) no
P(1) Pt(1) P(2) C(22) . . . . -134.7(2) no
P(1) Pt(1) P(2) C(30) . . . . 104.8(2) no
P(1) Pt(1) N(1) C(7) . . . . 25.5(3) no
P(1) Pt(1) N(1) C(12) . . . . -92.7(3) no
P(1) Pt(1) N(1) C(13) . . . . 146.7(3) no
P(1) C(1) C(2) P(2) . . . . 47.9(4) no
P(1) C(1) C(2) C(3) . . . . -178.0(3) no
P(1) C(1) C(5) C(4) . . . . 168.5(4) no
P(1) C(6) C(7) N(1) . . . . 0.5(6) no
P(1) C(6) C(7) C(8) . . . . 179.3(4) no
P(1) C(6) C(11) C(10) . . . . 179.3(5) no
P(1) C(14) C(15) N(2) . . . . 14.6(6) no
P(1) C(14) C(15) C(16) . . . . -167.4(4) no
P(1) C(14) C(19) C(18) . . . . 170.2(4) no
P(2) Pt(1) P(1) C(1) . . . . 34.82(14) no
P(2) Pt(1) P(1) C(6) . . . . 151.37(15) no
P(2) Pt(1) P(1) C(14) . . . . -83.04(14) no
P(2) Pt(1) N(1) C(7) . . . . -10.6(8) no
P(2) Pt(1) N(1) C(12) . . . . -128.8(6) no
P(2) Pt(1) N(1) C(13) . . . . 110.6(6) no
P(2) C(2) C(1) C(5) . . . . -179.4(3) no
P(2) C(2) C(3) C(4) . . . . 149.8(3) no
P(2) C(22) C(23) N(3) . . . . -0.6(5) no
P(2) C(22) C(23) C(24) . . . . -180.0(3) no
P(2) C(22) C(27) C(26) . . . . 178.5(3) no
P(2) C(30) C(31) N(4) . . . . -4.6(6) no
P(2) C(30) C(31) C(32) . . . . 175.9(4) no
P(2) C(30) C(35) C(34) . . . . -176.3(4) no
N(1) Pt(1) P(1) C(1) . . . . -139.0(2) no
N(1) Pt(1) P(1) C(6) . . . . -22.5(2) no
N(1) Pt(1) P(1) C(14) . . . . 103.1(2) no
N(1) Pt(1) P(2) C(2) . . . . 24.4(7) no
N(1) Pt(1) P(2) C(22) . . . . -98.8(6) no
N(1) Pt(1) P(2) C(30) . . . . 140.7(6) no
N(1) C(7) C(6) C(11) . . . . 177.5(5) no
N(1) C(7) C(8) C(9) . . . . -179.6(5) no
N(2) C(15) C(14) C(19) . . . . -173.4(4) no
N(2) C(15) C(16) C(17) . . . . 174.3(5) no
N(3) C(23) C(22) C(27) . . . . 177.9(4) no
N(3) C(23) C(24) C(25) . . . . -177.4(4) no
N(4) C(31) C(30) C(35) . . . . 178.6(4) no
N(4) C(31) C(32) C(33) . . . . 179.4(5) no
C(1) P(1) C(6) C(7) . . . . 129.0(4) no
C(1) P(1) C(6) C(11) . . . . -47.8(5) no
C(1) P(1) C(14) C(15) . . . . 70.1(4) no
C(1) P(1) C(14) C(19) . . . . -101.9(3) no
C(1) C(2) P(2) C(22) . . . . 105.8(3) no
C(1) C(2) P(2) C(30) . . . . -138.3(3) no
C(1) C(2) C(3) C(4) . . . . 23.2(4) no
C(1) C(5) C(4) C(3) . . . . -33.9(5) no
C(2) P(2) C(22) C(23) . . . . -56.7(3) no
C(2) P(2) C(22) C(27) . . . . 124.8(3) no
C(2) P(2) C(30) C(31) . . . . -33.5(4) no
C(2) P(2) C(30) C(35) . . . . 143.4(3) no
C(2) C(1) P(1) C(6) . . . . -164.2(3) no
C(2) C(1) P(1) C(14) . . . . 66.1(3) no
C(2) C(1) C(5) C(4) . . . . 48.7(4) no
C(2) C(3) C(4) C(5) . . . . 6.7(5) no
C(3) C(2) P(2) C(22) . . . . -16.2(4) no
C(3) C(2) P(2) C(30) . . . . 99.7(4) no
C(3) C(2) C(1) C(5) . . . . -45.4(4) no
C(5) C(1) P(1) C(6) . . . . 77.6(4) no
C(5) C(1) P(1) C(14) . . . . -52.1(4) no
C(6) P(1) C(14) C(15) . . . . -57.5(4) no
C(6) P(1) C(14) C(19) . . . . 130.5(3) no
C(6) C(7) N(1) C(12) . . . . 97.3(5) no
C(6) C(7) N(1) C(13) . . . . -143.1(4) no
C(6) C(7) C(8) C(9) . . . . 1.7(8) no
C(6) C(11) C(10) C(9) . . . . 0.5(9) no
C(7) C(6) P(1) C(14) . . . . -104.9(4) no
C(7) C(6) C(11) C(10) . . . . 2.7(8) no
C(7) C(8) C(9) C(10) . . . . 1.5(9) no
C(8) C(7) N(1) C(12) . . . . -81.4(5) no
C(8) C(7) N(1) C(13) . . . . 38.1(6) no
C(8) C(7) C(6) C(11) . . . . -3.7(7) no
C(8) C(9) C(10) C(11) . . . . -2.6(9) no
C(11) C(6) P(1) C(14) . . . . 78.3(5) no
C(14) C(15) N(2) C(20) . . . . -141.7(4) no
C(14) C(15) N(2) C(21) . . . . 94.4(5) no
C(14) C(15) C(16) C(17) . . . . -3.6(8) no
C(14) C(19) C(18) C(17) . . . . -1.2(7) no
C(15) C(14) C(19) C(18) . . . . -2.2(6) no
C(15) C(16) C(17) C(18) . . . . 0.0(10) no
C(16) C(15) N(2) C(20) . . . . 40.4(7) no
C(16) C(15) N(2) C(21) . . . . -83.5(6) no
C(16) C(15) C(14) C(19) . . . . 4.6(7) no
C(16) C(17) C(18) C(19) . . . . 2.4(9) no
C(22) P(2) C(30) C(31) . . . . 86.2(4) no
C(22) P(2) C(30) C(35) . . . . -96.9(4) no
C(22) C(23) N(3) C(28) . . . . 137.5(4) no
C(22) C(23) N(3) C(29) . . . . -100.4(5) no
C(22) C(23) C(24) C(25) . . . . 2.0(6) no
C(22) C(27) C(26) C(25) . . . . 1.0(6) no
C(23) C(22) P(2) C(30) . . . . -173.8(3) no
C(23) C(22) C(27) C(26) . . . . 0.0(6) no
C(23) C(24) C(25) C(26) . . . . -0.9(7) no
C(24) C(23) N(3) C(28) . . . . -43.1(6) no
C(24) C(23) N(3) C(29) . . . . 79.0(5) no
C(24) C(23) C(22) C(27) . . . . -1.5(6) no
C(24) C(25) C(26) C(27) . . . . -0.6(7) no
C(27) C(22) P(2) C(30) . . . . 7.7(4) no
C(30) C(31) N(4) C(36) . . . . -108.4(5) no
C(30) C(31) N(4) C(37) . . . . 126.9(4) no
C(30) C(31) C(32) C(33) . . . . -1.0(7) no
C(30) C(35) C(34) C(33) . . . . 1.4(8) no
C(31) C(30) C(35) C(34) . . . . 0.8(7) no
C(31) C(32) C(33) C(34) . . . . 3.2(8) no
C(32) C(31) N(4) C(36) . . . . 71.1(6) no
C(32) C(31) N(4) C(37) . . . . -53.6(6) no
C(32) C(31) C(30) C(35) . . . . -1.0(7) no
C(32) C(33) C(34) C(35) . . . . -3.4(8) no
C(38a) Cl(3a) Cl(3) C(38) . . . . 41.7(12) no
C(38a) Cl(3) Cl(3a) C(38) . . . . -41.7(12) no
C(38a) Cl(4a) Cl(4) C(38) . . . . -8.2(14) no
